data_4324639
loop_
_publ_author_name
'Jinsong Hu'
'Liangfang Huang'
'Xiaoqiang Yao'
'Ling Qin'
'Yizhi Li'
'Zijian Guo'
'Hegen Zheng'
'Ziling Xue'

_publ_section_title
;
 Six New Metal-Organic Frameworks Based on Polycarboxylate Acids and
 V-shaped Imidazole-Based Synthon: Syntheses, Crystal Structures, and
 Properties
;
_journal_name_full 'Inorganic Chemistry'
_journal_page_first 2404
_journal_page_last 2414
_journal_paper_doi 10.1021/ic102207n
_journal_volume 50
_journal_year 2011
_chemical_formula_moiety 'C26 H20 Co N4 O7'
_chemical_formula_sum 'C26 H20 Co N4 O7'
_chemical_formula_weight 559.39
_chemical_name_systematic
; 
 ? 
;
_space_group_IT_number 14
_symmetry_cell_setting monoclinic
_symmetry_space_group_name_Hall '-P 2yn'
_symmetry_space_group_name_H-M 'P 1 21/n 1'
_atom_sites_solution_hydrogens geom
_atom_sites_solution_primary direct
_atom_sites_solution_secondary difmap
_audit_creation_method SHELXL-97
_cell_angle_alpha 90.00
_cell_angle_beta 108.909(2)
_cell_angle_gamma 90.00
_cell_formula_units_Z 4
_cell_length_a 9.1980(10)
_cell_length_b 24.288(3)
_cell_length_c 11.4782(12)
_cell_measurement_reflns_used 2736
_cell_measurement_temperature 273(2)
_cell_measurement_theta_max 22.47
_cell_measurement_theta_min 2.48
_cell_volume 2425.9(5)
_computing_cell_refinement 'SMART (Bruker, 2000)'
_computing_data_collection 'SMART (Bruker, 2000)'
_computing_data_reduction 'SMART (Bruker, 2000)'
_computing_molecular_graphics SHELXTL
_computing_publication_material SHELXTL
_computing_structure_refinement 'SHELXL-97 (Sheldrick, 1997)'
_computing_structure_solution 'SHELXS-97 (Sheldrick, 1990)'
_diffrn_ambient_temperature 273(2)
_diffrn_measured_fraction_theta_full 0.996
_diffrn_measured_fraction_theta_max 0.996
_diffrn_measurement_device_type 'CCD area detector'
_diffrn_measurement_method 'phi and omega scans'
_diffrn_radiation_monochromator graphite
_diffrn_radiation_source 'fine-focus sealed tube'
_diffrn_radiation_type MoK\a
_diffrn_radiation_wavelength 0.71073
_diffrn_reflns_av_R_equivalents 0.0454
_diffrn_reflns_av_sigmaI/netI 0.0608
_diffrn_reflns_limit_h_max 10
_diffrn_reflns_limit_h_min -10
_diffrn_reflns_limit_k_max 26
_diffrn_reflns_limit_k_min -28
_diffrn_reflns_limit_l_max 13
_diffrn_reflns_limit_l_min -12
_diffrn_reflns_number 11966
_diffrn_reflns_theta_full 25.00
_diffrn_reflns_theta_max 25.00
_diffrn_reflns_theta_min 1.68
_exptl_absorpt_coefficient_mu 0.763
_exptl_absorpt_correction_T_max 0.839
_exptl_absorpt_correction_T_min 0.820
_exptl_absorpt_correction_type multi-scan
_exptl_absorpt_process_details 'SADABS; Bruker, 2000'
_exptl_crystal_colour purple
_exptl_crystal_density_diffrn 1.532
_exptl_crystal_description block
_exptl_crystal_F_000 1148
_exptl_crystal_size_max 0.26
_exptl_crystal_size_mid 0.25
_exptl_crystal_size_min 0.23
_refine_diff_density_max 0.972
_refine_diff_density_min -0.630
_refine_diff_density_rms 0.079
_refine_ls_extinction_method none
_refine_ls_goodness_of_fit_ref 1.011
_refine_ls_hydrogen_treatment constr
_refine_ls_matrix_type full
_refine_ls_number_parameters 326
_refine_ls_number_reflns 4249
_refine_ls_number_restraints 0
_refine_ls_restrained_S_all 1.011
_refine_ls_R_factor_all 0.0776
_refine_ls_R_factor_gt 0.0585
_refine_ls_shift/su_max 0.006
_refine_ls_shift/su_mean 0.001
_refine_ls_structure_factor_coef Fsqd
_refine_ls_weighting_details 'calc w=1/[\s^2^(Fo^2^)+(0.0876P)^2^+0.0000P] where P=(Fo^2^+2Fc^2^)/3'
_refine_ls_weighting_scheme calc
_refine_ls_wR_factor_gt 0.1478
_refine_ls_wR_factor_ref 0.1564
_reflns_number_gt 3060
_reflns_number_total 4249
_reflns_threshold_expression >2sigma(I)
_cod_data_source_file ic102207n_si_002_2.cif
_cod_data_source_block 2
_cod_original_sg_symbol_H-M 'P 21/n'
_cod_database_code 4324639

loop_
_symmetry_equiv_pos_as_xyz
'x, y, z'
'-x+1/2, y+1/2, -z+1/2'
'-x, -y, -z'
'x-1/2, -y-1/2, z-1/2'

loop_
_atom_site_label
_atom_site_type_symbol
_atom_site_fract_x
_atom_site_fract_y
_atom_site_fract_z
_atom_site_U_iso_or_equiv
_atom_site_adp_type
_atom_site_occupancy
_atom_site_symmetry_multiplicity
_atom_site_calc_flag
_atom_site_refinement_flags
O3 O 0.0111(4) 0.79357(15) 0.7543(3) 0.064 Uani 1 1 d .
O4 O -0.1096(4) 0.87021(13) 0.6867(3) 0.0536(8) Uani 1 1 d .
C8 C -0.0444(5) 0.82755(18) 0.6696(4) 0.0414(10) Uani 1 1 d .
N4 N 0.6765(4) 0.41952(13) 1.5901(3) 0.0398(8) Uani 1 1 d .
C25 C 0.6613(8) 0.4675(2) 1.6419(5) 0.090(2) Uani 1 1 d .
H25 H 0.6255 0.4717 1.7084 0.108 Uiso 1 1 calc R
C24 C 0.7054(7) 0.5088(3) 1.5832(5) 0.086 Uani 1 1 d .
H24 H 0.7090 0.5460 1.6032 0.103 Uiso 1 1 calc R
C26 C 0.7273(5) 0.43261(17) 1.4987(4) 0.0432(11) Uani 1 1 d .
H26 H 0.7489 0.4067 1.4469 0.052 Uiso 1 1 calc R
N3 N 0.7443(5) 0.48591(14) 1.4883(3) 0.0510(10) Uani 1 1 d .
C21 C 0.8031(5) 0.51396(19) 1.4032(4) 0.0518(12) Uani 1 1 d .
C22 C 0.8041(8) 0.5698(3) 1.4014(7) 0.106(2) Uani 1 1 d .
H22 H 0.7619 0.5894 1.4522 0.128 Uiso 1 1 calc R
C20 C 0.8625(8) 0.4861(3) 1.3276(5) 0.087(2) Uani 1 1 d .
H20 H 0.8623 0.4478 1.3275 0.105 Uiso 1 1 calc R
C19 C 0.9241(9) 0.5148(3) 1.2500(5) 0.102(2) Uani 1 1 d .
H19 H 0.9644 0.4956 1.1974 0.122 Uiso 1 1 calc R
Co1 Co 0.38895(6) 0.65598(2) 0.36212(4) 0.0334(2) Uani 1 1 d .
N2 N 0.7494(4) 0.66021(13) 0.6957(3) 0.0370(8) Uani 1 1 d .
O2 O 0.2139(3) 0.71102(11) 0.3109(2) 0.0417(7) Uani 1 1 d .
N1 N 0.5871(4) 0.66824(14) 0.5076(3) 0.0395(9) Uani 1 1 d .
C7 C 0.0702(5) 0.77614(16) 0.5340(3) 0.0351(9) Uani 1 1 d .
H7 H 0.1413 0.7620 0.6050 0.042 Uiso 1 1 calc R
C3 C -0.0355(5) 0.77934(16) 0.3132(3) 0.0356(9) Uani 1 1 d .
H3 H -0.0358 0.7671 0.2363 0.043 Uiso 1 1 calc R
O5 O -0.2492(4) 0.83990(12) 0.2211(3) 0.0530(8) Uani 1 1 d .
H5 H -0.2510 0.8222 0.1598 0.080 Uiso 1 1 calc R
C1 C 0.1914(5) 0.71858(16) 0.4120(3) 0.0345(9) Uani 1 1 d .
C14 C 0.9953(6) 0.6569(2) 1.0217(4) 0.0593(14) Uani 1 1 d .
H14 H 1.0785 0.6759 1.0747 0.071 Uiso 1 1 calc R
O1 O 0.2676(3) 0.69232(11) 0.5060(2) 0.0441(7) Uani 1 1 d .
C11 C 0.6078(5) 0.64937(17) 0.6193(3) 0.0406(10) Uani 1 1 d .
H11 H 0.5331 0.6307 0.6424 0.049 Uiso 1 1 calc R
C2 C 0.0719(4) 0.75900(16) 0.4195(3) 0.0329(9) Uani 1 1 d .
C5 C -0.1416(5) 0.83580(16) 0.4370(4) 0.0395(10) Uani 1 1 d .
H5A H -0.2118 0.8624 0.4428 0.047 Uiso 1 1 calc R
C12 C 0.8114(5) 0.64482(17) 0.8232(4) 0.0391(10) Uani 1 1 d .
C6 C -0.0376(5) 0.81440(17) 0.5428(3) 0.0359(9) Uani 1 1 d .
C4 C -0.1421(5) 0.81794(17) 0.3223(3) 0.0389(10) Uani 1 1 d .
C13 C 0.9355(5) 0.67230(19) 0.8999(4) 0.0477(11) Uani 1 1 d .
H13 H 0.9793 0.7012 0.8699 0.057 Uiso 1 1 calc R
C10 C 0.8236(5) 0.68867(19) 0.6277(4) 0.0526(12) Uani 1 1 d .
H10 H 0.9237 0.7021 0.6552 0.063 Uiso 1 1 calc R
C17 C 0.7443(6) 0.6028(2) 0.8669(4) 0.0660(15) Uani 1 1 d .
H17 H 0.6590 0.5846 0.8147 0.079 Uiso 1 1 calc R
O6 O 1.0038(4) 0.60010(16) 1.1867(3) 0.088 Uani 1 1 d .
C18 C 0.9257(7) 0.5700(3) 1.2504(5) 0.079(2) Uani 1 1 d .
C15 C 0.9317(6) 0.6138(2) 1.0643(4) 0.0644(15) Uani 1 1 d .
C9 C 0.7226(5) 0.69317(18) 0.5141(4) 0.0488(12) Uani 1 1 d .
H9 H 0.7420 0.7108 0.4488 0.059 Uiso 1 1 calc R
C16 C 0.8045(6) 0.5877(2) 0.9893(4) 0.0796(19) Uani 1 1 d .
H16 H 0.7583 0.5599 1.0204 0.095 Uiso 1 1 calc R
C23 C 0.8675(8) 0.5979(3) 1.3246(8) 0.111(3) Uani 1 1 d .
H23 H 0.8694 0.6362 1.3250 0.133 Uiso 1 1 calc R
O7 O 0.9416(13) 0.9780(3) 0.5929(7) 0.285(6) Uani 1 1 d .
H7D H 0.8906 0.9484 0.5718 0.342 Uiso 1 1 d R
H7C H 1.0323 0.9733 0.5907 0.428 Uiso 1 1 d R

loop_
_atom_site_aniso_label
_atom_site_aniso_U_11
_atom_site_aniso_U_22
_atom_site_aniso_U_33
_atom_site_aniso_U_23
_atom_site_aniso_U_13
_atom_site_aniso_U_12
O3 0.057 0.075 0.057 -0.010 0.013 0.013
O4 0.070(2) 0.055(2) 0.0458(18) -0.0079(14) 0.0315(16) 0.0066(17)
C8 0.036(3) 0.046(3) 0.045(3) -0.007(2) 0.016(2) -0.004(2)
N4 0.049(2) 0.038(2) 0.0348(19) 0.0036(15) 0.0179(16) -0.0042(16)
C25 0.164(6) 0.041(3) 0.110(5) -0.001(3) 0.107(5) -0.006(3)
C24 0.081 0.088 0.094 -0.014 0.037 -0.010
C26 0.058(3) 0.038(2) 0.038(2) -0.0003(18) 0.021(2) -0.003(2)
N3 0.069(3) 0.037(2) 0.057(2) 0.0060(17) 0.034(2) 0.0006(18)
C21 0.049(3) 0.051(3) 0.056(3) 0.023(2) 0.019(2) 0.001(2)
C22 0.126(6) 0.057(4) 0.174(7) 0.040(4) 0.101(6) 0.015(4)
C20 0.147(6) 0.066(4) 0.068(4) 0.010(3) 0.062(4) -0.016(4)
C19 0.151(7) 0.112(6) 0.062(4) 0.004(4) 0.062(4) -0.032(5)
Co1 0.0382(4) 0.0400(3) 0.0241(3) 0.0049(2) 0.0131(2) 0.0009(2)
N2 0.042(2) 0.043(2) 0.0254(17) 0.0071(14) 0.0095(15) -0.0014(16)
O2 0.0446(18) 0.0524(18) 0.0321(15) 0.0027(13) 0.0178(13) 0.0092(14)
N1 0.037(2) 0.054(2) 0.0270(18) 0.0072(15) 0.0098(15) 0.0004(17)
C7 0.036(2) 0.045(2) 0.024(2) 0.0003(17) 0.0096(17) -0.0024(19)
C3 0.043(2) 0.040(2) 0.026(2) -0.0028(17) 0.0156(18) 0.0004(19)
O5 0.065(2) 0.060(2) 0.0303(16) 0.0042(14) 0.0098(15) 0.0249(16)
C1 0.035(2) 0.040(2) 0.029(2) -0.0022(18) 0.0113(18) -0.0071(18)
C14 0.044(3) 0.083(4) 0.041(3) 0.019(2) 0.001(2) -0.018(3)
O1 0.0480(18) 0.0492(18) 0.0334(16) 0.0038(13) 0.0110(13) 0.0104(15)
C11 0.038(3) 0.053(3) 0.032(2) 0.0071(19) 0.0131(19) -0.004(2)
C2 0.037(2) 0.036(2) 0.030(2) -0.0004(16) 0.0173(18) -0.0025(18)
C5 0.042(3) 0.042(2) 0.040(2) -0.0028(18) 0.020(2) 0.0010(19)
C12 0.040(3) 0.044(2) 0.032(2) 0.0072(18) 0.0103(19) -0.0003(19)
C6 0.038(2) 0.046(2) 0.027(2) -0.0059(18) 0.0139(18) -0.006(2)
C4 0.046(3) 0.043(2) 0.029(2) -0.0003(18) 0.0143(19) 0.000(2)
C13 0.045(3) 0.061(3) 0.035(2) 0.015(2) 0.010(2) -0.010(2)
C10 0.052(3) 0.062(3) 0.040(3) 0.009(2) 0.010(2) -0.021(2)
C17 0.070(4) 0.074(4) 0.039(3) 0.019(2) -0.002(2) -0.033(3)
O6 0.079 0.097 0.062 0.037 -0.015 -0.034
C18 0.065(4) 0.103(5) 0.052(3) 0.047(3) -0.004(3) -0.037(4)
C15 0.054(3) 0.092(4) 0.037(3) 0.032(3) 0.000(2) -0.020(3)
C9 0.056(3) 0.058(3) 0.031(2) 0.011(2) 0.012(2) -0.014(2)
C16 0.083(4) 0.091(4) 0.049(3) 0.035(3) -0.001(3) -0.046(3)
C23 0.113(6) 0.076(5) 0.164(7) 0.057(5) 0.073(6) 0.004(4)
O7 0.460(17) 0.191(8) 0.278(10) 0.073(7) 0.220(11) 0.121(9)

loop_
_atom_type_symbol
_atom_type_description
_atom_type_scat_dispersion_real
_atom_type_scat_dispersion_imag
_atom_type_scat_source
C C 0.0033 0.0016 'International Tables Vol C Tables 4.2.6.8 and 6.1.1.4'
H H 0.0000 0.0000 'International Tables Vol C Tables 4.2.6.8 and 6.1.1.4'
N N 0.0061 0.0033 'International Tables Vol C Tables 4.2.6.8 and 6.1.1.4'
O O 0.0106 0.0060 'International Tables Vol C Tables 4.2.6.8 and 6.1.1.4'
Co Co 0.3494 0.9721 'International Tables Vol C Tables 4.2.6.8 and 6.1.1.4'

loop_
_geom_angle_atom_site_label_1
_geom_angle_atom_site_label_2
_geom_angle_atom_site_label_3
_geom_angle
_geom_angle_site_symmetry_1
_geom_angle_site_symmetry_3
C8 O3 Co1 85.3(3) . 4_576
C8 O4 Co1 93.0(3) . 4_576
O4 C8 O3 121.5(4) . .
O4 C8 C6 120.0(4) . .
O3 C8 C6 118.4(4) . .
O4 C8 Co1 57.3(2) . 4_576
O3 C8 Co1 64.9(2) . 4_576
C6 C8 Co1 168.6(3) . 4_576
C26 N4 C25 105.0(4) . .
C26 N4 Co1 129.5(3) . 3_667
C25 N4 Co1 125.3(3) . 3_667
N4 C25 C24 109.7(5) . .
C25 C24 N3 107.2(5) . .
N3 C26 N4 113.2(4) . .
C26 N3 C24 104.9(4) . .
C26 N3 C21 127.8(4) . .
C24 N3 C21 127.0(4) . .
C20 C21 C22 119.0(5) . .
C20 C21 N3 121.4(4) . .
C22 C21 N3 119.5(5) . .
C21 C22 C23 120.7(6) . .
C21 C20 C19 119.7(6) . .
C18 C19 C20 120.5(6) . .
O2 Co1 N1 123.49(12) . .
O2 Co1 N4 113.04(13) . 3_667
N1 Co1 N4 99.88(13) . 3_667
O2 Co1 O4 99.87(11) . 4_675
N1 Co1 O4 122.61(13) . 4_675
N4 Co1 O4 94.48(12) 3_667 4_675
O2 Co1 O3 88.44(12) . 4_675
N1 Co1 O3 84.25(12) . 4_675
N4 Co1 O3 149.45(14) 3_667 4_675
O4 Co1 O3 59.24(12) 4_675 4_675
O2 Co1 C8 92.11(12) . 4_675
N1 Co1 C8 106.66(13) . 4_675
N4 Co1 C8 123.53(14) 3_667 4_675
O4 Co1 C8 29.68(12) 4_675 4_675
O3 Co1 C8 29.78(12) 4_675 4_675
C11 N2 C10 106.4(3) . .
C11 N2 C12 126.7(3) . .
C10 N2 C12 127.0(4) . .
C1 O2 Co1 100.4(2) . .
C11 N1 C9 105.1(3) . .
C11 N1 Co1 123.4(3) . .
C9 N1 Co1 131.5(3) . .
C2 C7 C6 120.0(4) . .
C4 C3 C2 119.6(3) . .
O1 C1 O2 120.4(4) . .
O1 C1 C2 120.1(3) . .
O2 C1 C2 119.5(3) . .
C15 C14 C13 119.7(4) . .
N1 C11 N2 111.9(4) . .
C7 C2 C3 120.3(4) . .
C7 C2 C1 119.1(4) . .
C3 C2 C1 120.6(3) . .
C6 C5 C4 120.4(4) . .
C13 C12 C17 120.6(4) . .
C13 C12 N2 120.1(4) . .
C17 C12 N2 119.3(4) . .
C5 C6 C7 119.8(3) . .
C5 C6 C8 122.3(4) . .
C7 C6 C8 117.8(4) . .
O5 C4 C5 117.8(4) . .
O5 C4 C3 122.3(3) . .
C5 C4 C3 120.0(4) . .
C12 C13 C14 119.7(4) . .
C9 C10 N2 106.2(4) . .
C12 C17 C16 119.3(4) . .
C18 O6 C15 120.1(4) . .
C19 C18 C23 120.3(5) . .
C19 C18 O6 122.2(7) . .
C23 C18 O6 117.0(6) . .
C16 C15 C14 120.6(4) . .
C16 C15 O6 124.1(4) . .
C14 C15 O6 115.3(4) . .
C10 C9 N1 110.5(4) . .
C15 C16 C17 119.9(4) . .
C18 C23 C22 119.9(6) . .

loop_
_geom_bond_atom_site_label_1
_geom_bond_atom_site_label_2
_geom_bond_distance
_geom_bond_site_symmetry_2
O3 C8 1.251(5) .
O3 Co1 2.280(3) 4_576
O4 C8 1.244(5) .
O4 Co1 2.116(3) 4_576
C8 C6 1.511(5) .
C8 Co1 2.510(4) 4_576
N4 C26 1.318(5) .
N4 C25 1.336(6) .
N4 Co1 2.059(3) 3_667
C25 C24 1.342(7) .
C24 N3 1.369(6) .
C26 N3 1.314(5) .
N3 C21 1.432(5) .
C21 C20 1.349(7) .
C21 C22 1.356(7) .
C22 C23 1.383(8) .
C20 C19 1.388(7) .
C19 C18 1.342(9) .
Co1 O2 2.028(3) .
Co1 N1 2.056(3) .
Co1 N4 2.059(3) 3_667
Co1 O4 2.116(3) 4_675
Co1 O3 2.280(3) 4_675
Co1 C8 2.510(4) 4_675
N2 C11 1.340(5) .
N2 C10 1.378(5) .
N2 C12 1.437(5) .
O2 C1 1.258(4) .
N1 C11 1.316(5) .
N1 C9 1.366(5) .
C7 C2 1.384(5) .
C7 C6 1.386(5) .
C3 C4 1.385(5) .
C3 C2 1.388(5) .
O5 C4 1.365(5) .
C1 O1 1.253(4) .
C1 C2 1.497(5) .
C14 C15 1.366(6) .
C14 C13 1.378(6) .
C5 C6 1.381(5) .
C5 C4 1.385(5) .
C12 C13 1.368(6) .
C12 C17 1.369(6) .
C10 C9 1.338(6) .
C17 C16 1.382(6) .
O6 C18 1.387(6) .
O6 C15 1.385(5) .
C18 C23 1.329(9) .
C15 C16 1.363(7) .
